data_4121428
loop_
_publ_author_name
'Mori, Keiji'
'Kurihara, Kazuki'
'Yabe, Shinnosuke'
'Yamanaka, Masahiro'
'Akiyama, Takahiko'

_publ_section_title
;
 Double C(sp(3))-H Bond Functionalization Mediated by Sequential Hydride
 Shift/Cyclization Process: Diastereoselective Construction of
 Polyheterocycles.
;
_journal_issue 10
_journal_name_full 'Journal of the American Chemical Society'
_journal_page_first 3744
_journal_page_last 3747
_journal_paper_doi 10.1021/ja412706d
_journal_volume 136
_journal_year 2014
_chemical_formula_sum 'C36 H30 F3 N O'
_chemical_formula_weight 549.61
_chemical_name_systematic
; 
 ? 
;
_space_group_IT_number 14
_symmetry_cell_setting monoclinic
_symmetry_space_group_name_Hall '-P 2yn'
_symmetry_space_group_name_H-M 'P 1 21/n 1'
_atom_sites_solution_hydrogens geom
_atom_sites_solution_primary direct
_atom_sites_solution_secondary difmap
_audit_creation_method SHELXL-97
_cell_angle_alpha 90.00
_cell_angle_beta 97.817(3)
_cell_angle_gamma 90.00
_cell_formula_units_Z 4
_cell_length_a 11.401(3)
_cell_length_b 14.913(4)
_cell_length_c 15.965(4)
_cell_measurement_reflns_used 3066
_cell_measurement_temperature 123
_cell_measurement_theta_max 27.43
_cell_measurement_theta_min 2.35
_cell_volume 2689.2(12)
_computing_cell_refinement 'APEX2 (Bruker AXS, 2006)'
_computing_data_collection 'APEX2 (Bruker AXS, 2006)'
_computing_data_reduction 'SAINT (Bruker AXS, 2004)'
_computing_molecular_graphics 'XSHEL (Bruker AXS,2002)'
_computing_publication_material 'XCIF (Bruker AXS, 2001)'
_computing_structure_refinement 'SHELXL-97 (Sheldrick, 1997)'
_computing_structure_solution 'SHELXS-97 (Sheldrick, 1997)'
_diffrn_ambient_temperature 123
_diffrn_detector_area_resol_mean 8.333
_diffrn_measured_fraction_theta_full 0.978
_diffrn_measured_fraction_theta_max 0.978
_diffrn_measurement_device_type 'Bruker APEXII CCD area detector'
_diffrn_measurement_method 'phi and omega scans'
_diffrn_radiation_monochromator 'Bruker Helios multilayer confocal mirror'
_diffrn_radiation_source 'Bruker TXS fine-focus rotating anode'
_diffrn_radiation_type MoK\a
_diffrn_radiation_wavelength 0.71073
_diffrn_reflns_av_R_equivalents 0.0455
_diffrn_reflns_av_sigmaI/netI 0.0679
_diffrn_reflns_limit_h_max 11
_diffrn_reflns_limit_h_min -14
_diffrn_reflns_limit_k_max 19
_diffrn_reflns_limit_k_min -15
_diffrn_reflns_limit_l_max 20
_diffrn_reflns_limit_l_min -19
_diffrn_reflns_number 15024
_diffrn_reflns_theta_full 27.72
_diffrn_reflns_theta_max 27.72
_diffrn_reflns_theta_min 1.88
_exptl_absorpt_coefficient_mu 0.095
_exptl_absorpt_correction_T_max 0.9906
_exptl_absorpt_correction_T_min 0.9812
_exptl_absorpt_correction_type empirical
_exptl_absorpt_process_details
;
SADABS Sheldrick 1996
;
_exptl_crystal_colour colorless
_exptl_crystal_density_diffrn 1.357
_exptl_crystal_density_method 'not measured'
_exptl_crystal_description block
_exptl_crystal_F_000 1152
_exptl_crystal_size_max 0.20
_exptl_crystal_size_mid 0.20
_exptl_crystal_size_min 0.10
_refine_diff_density_max 0.274
_refine_diff_density_min -0.297
_refine_diff_density_rms 0.052
_refine_ls_extinction_method none
_refine_ls_goodness_of_fit_ref 1.012
_refine_ls_hydrogen_treatment constr
_refine_ls_matrix_type full
_refine_ls_number_parameters 370
_refine_ls_number_reflns 6173
_refine_ls_number_restraints 0
_refine_ls_restrained_S_all 1.012
_refine_ls_R_factor_all 0.0955
_refine_ls_R_factor_gt 0.0487
_refine_ls_shift/su_max 0.001
_refine_ls_shift/su_mean 0.000
_refine_ls_structure_factor_coef Fsqd
_refine_ls_weighting_details 'calc w=1/[\s^2^(Fo^2^)+(0.0477P)^2^+0.6447P] where P=(Fo^2^+2Fc^2^)/3'
_refine_ls_weighting_scheme calc
_refine_ls_wR_factor_gt 0.1008
_refine_ls_wR_factor_ref 0.1156
_reflns_number_gt 3948
_reflns_number_total 6173
_reflns_threshold_expression >2sigma(I)
_cod_data_source_file ja412706d_si_009.cif
_cod_data_source_block shelxl
_cod_depositor_comments
;
The following automatic conversions were performed:

'_symmetry_cell_setting' value 'Monoclinic' changed to 'monoclinic'
according to
/usr/data/users/saulius/crontab/automatic-downloads/current/ACS/lib/dictionaries/cif_core.dic
dictionary named 'cif_core.dic' version 2.4.2 from 2011-04-26.

Automatic conversion script
Id: cif_fix_values 2281 2013-09-26 08:29:07Z andrius 
;
_cod_original_cell_volume 2689.2(11)
_cod_original_sg_symbol_H-M 'P2(1)/n  '
_cod_database_code 4121428

loop_
_symmetry_equiv_pos_as_xyz
'x, y, z'
'-x+1/2, y+1/2, -z+1/2'
'-x, -y, -z'
'x-1/2, -y-1/2, z-1/2'

loop_
_atom_site_label
_atom_site_type_symbol
_atom_site_fract_x
_atom_site_fract_y
_atom_site_fract_z
_atom_site_U_iso_or_equiv
_atom_site_adp_type
_atom_site_occupancy
_atom_site_symmetry_multiplicity
_atom_site_calc_flag
_atom_site_refinement_flags
C3 C 0.24473(16) 0.78209(13) 0.87257(10) 0.0166(4) Uani 1 1 d .
H3 H 0.2368 0.8475 0.8593 0.020 Uiso 1 1 calc R
C2 C 0.16527(16) 0.64001(12) 0.82897(11) 0.0172(4) Uani 1 1 d .
H2 H 0.2483 0.6171 0.8411 0.021 Uiso 1 1 calc R
C13 C 0.42916(16) 0.75765(12) 0.96279(11) 0.0174(4) Uani 1 1 d .
C1 C 0.18997(16) 0.66626(13) 0.97473(11) 0.0185(4) Uani 1 1 d .
H1 H 0.2664 0.6330 0.9766 0.022 Uiso 1 1 calc R
C4 C 0.37445(16) 0.75712(12) 0.87780(11) 0.0164(4) Uani 1 1 d .
C6 C 0.55893(16) 0.71312(13) 0.83223(11) 0.0187(4) Uani 1 1 d .
C9 C 0.79776(17) 0.66267(14) 0.87190(12) 0.0250(4) Uani 1 1 d .
H9 H 0.8784 0.6454 0.8849 0.030 Uiso 1 1 calc R
C5 C 0.43723(16) 0.73598(12) 0.81359(11) 0.0177(4) Uani 1 1 d .
H5 H 0.3997 0.7366 0.7567 0.021 Uiso 1 1 calc R
C12 C 0.54479(16) 0.73402(13) 0.98307(11) 0.0195(4) Uani 1 1 d .
H12 H 0.5801 0.7335 1.0405 0.023 Uiso 1 1 calc R
C14 C 0.34024(16) 0.78636(14) 1.01931(11) 0.0207(4) Uani 1 1 d .
H14A H 0.3491 0.8509 1.0334 0.025 Uiso 1 1 calc R
H14B H 0.3501 0.7513 1.0724 0.025 Uiso 1 1 calc R
C10 C 0.73207(16) 0.68252(13) 0.93589(11) 0.0198(4) Uani 1 1 d .
H10 H 0.7677 0.6776 0.9931 0.024 Uiso 1 1 calc R
C8 C 0.74463(17) 0.66806(15) 0.78703(13) 0.0276(5) Uani 1 1 d .
H8 H 0.7901 0.6553 0.7429 0.033 Uiso 1 1 calc R
C11 C 0.61285(16) 0.71002(13) 0.91797(11) 0.0186(4) Uani 1 1 d .
C7 C 0.62885(17) 0.69136(13) 0.76784(12) 0.0240(5) Uani 1 1 d .
H7 H 0.5940 0.6931 0.7103 0.029 Uiso 1 1 calc R
C15 C 0.21851(16) 0.76752(13) 0.96699(11) 0.0183(4) Uani 1 1 d .
C16 C 0.09966(16) 0.58032(13) 0.76226(11) 0.0179(4) Uani 1 1 d .
C17 C 0.12681(17) 0.58563(14) 0.67976(12) 0.0256(5) Uani 1 1 d .
H17 H 0.1809 0.6298 0.6658 0.031 Uiso 1 1 calc R
C21 C 0.01968(17) 0.51566(13) 0.78086(12) 0.0230(4) Uani 1 1 d .
H21 H 0.0007 0.5110 0.8368 0.028 Uiso 1 1 calc R
C19 C -0.00454(18) 0.46356(14) 0.63756(12) 0.0268(5) Uani 1 1 d .
H19 H -0.0405 0.4237 0.5952 0.032 Uiso 1 1 calc R
C18 C 0.07543(18) 0.52683(15) 0.61783(12) 0.0291(5) Uani 1 1 d .
H18 H 0.0954 0.5302 0.5621 0.035 Uiso 1 1 calc R
C20 C -0.03265(18) 0.45809(14) 0.71947(13) 0.0286(5) Uani 1 1 d .
H20 H -0.0880 0.4146 0.7331 0.034 Uiso 1 1 calc R
C23 C 0.06315(16) 0.85212(13) 0.71672(11) 0.0191(4) Uani 1 1 d .
C22 C 0.05674(16) 0.77250(13) 0.77451(11) 0.0188(4) Uani 1 1 d .
H22A H 0.0190 0.7917 0.8239 0.023 Uiso 1 1 calc R
H22B H 0.0054 0.7262 0.7439 0.023 Uiso 1 1 calc R
C28 C -0.03917(18) 0.90293(14) 0.69422(12) 0.0256(5) Uani 1 1 d .
H28 H -0.1092 0.8881 0.7173 0.031 Uiso 1 1 calc R
C25 C 0.16345(18) 0.94718(14) 0.62689(12) 0.0247(5) Uani 1 1 d .
H25 H 0.2331 0.9623 0.6035 0.030 Uiso 1 1 calc R
C26 C 0.06168(19) 0.99650(14) 0.60570(12) 0.0286(5) Uani 1 1 d .
H26 H 0.0613 1.0459 0.5681 0.034 Uiso 1 1 calc R
C27 C -0.04051(19) 0.97387(14) 0.63948(13) 0.0293(5) Uani 1 1 d .
H27 H -0.1111 1.0075 0.6247 0.035 Uiso 1 1 calc R
C24 C 0.16477(17) 0.87512(13) 0.68258(11) 0.0215(4) Uani 1 1 d .
H24 H 0.2354 0.8416 0.6972 0.026 Uiso 1 1 calc R
C29 C 0.11913(17) 0.82822(13) 0.99329(12) 0.0209(4) Uani 1 1 d .
H29A H 0.0432 0.8102 0.9599 0.025 Uiso 1 1 calc R
H29B H 0.1126 0.8165 1.0535 0.025 Uiso 1 1 calc R
C30 C 0.13500(16) 0.92798(13) 0.98221(12) 0.0216(4) Uani 1 1 d .
C31 C 0.18971(17) 0.98103(15) 1.04819(13) 0.0279(5) Uani 1 1 d .
H31 H 0.2201 0.9539 1.1005 0.034 Uiso 1 1 calc R
C35 C 0.09116(17) 0.97010(14) 0.90730(13) 0.0253(5) Uani 1 1 d .
H35 H 0.0518 0.9355 0.8620 0.030 Uiso 1 1 calc R
C33 C 0.15855(18) 1.11273(15) 0.96258(15) 0.0349(6) Uani 1 1 d .
H33 H 0.1676 1.1755 0.9554 0.042 Uiso 1 1 calc R
C32 C 0.20031(18) 1.07323(15) 1.03822(14) 0.0320(5) Uani 1 1 d .
H32 H 0.2365 1.1088 1.0839 0.038 Uiso 1 1 calc R
C34 C 0.10340(18) 1.06150(15) 0.89688(14) 0.0311(5) Uani 1 1 d .
H34 H 0.0739 1.0889 0.8445 0.037 Uiso 1 1 calc R
C36 C 0.13370(17) 0.63651(14) 1.05137(11) 0.0230(4) Uani 1 1 d .
F2 F 0.01972(9) 0.65986(8) 1.04821(7) 0.0294(3) Uani 1 1 d .
F1 F 0.13760(11) 0.54699(8) 1.05824(7) 0.0329(3) Uani 1 1 d .
F3 F 0.19053(10) 0.66918(8) 1.12412(6) 0.0309(3) Uani 1 1 d .
N1 N 0.17153(13) 0.73233(10) 0.80489(9) 0.0167(3) Uani 1 1 d .
O1 O 0.11199(11) 0.63129(9) 0.90592(7) 0.0191(3) Uani 1 1 d .

loop_
_atom_site_aniso_label
_atom_site_aniso_U_11
_atom_site_aniso_U_22
_atom_site_aniso_U_33
_atom_site_aniso_U_23
_atom_site_aniso_U_13
_atom_site_aniso_U_12
C3 0.0207(10) 0.0154(10) 0.0143(8) 0.0006(7) 0.0042(7) 0.0005(8)
C2 0.0184(10) 0.0177(10) 0.0168(9) 0.0016(7) 0.0070(7) 0.0008(8)
C13 0.0190(10) 0.0149(10) 0.0191(9) -0.0015(7) 0.0051(8) -0.0011(8)
C1 0.0194(10) 0.0223(11) 0.0145(9) 0.0000(7) 0.0044(7) 0.0035(8)
C4 0.0183(10) 0.0119(9) 0.0192(9) 0.0025(7) 0.0038(8) -0.0013(7)
C6 0.0197(10) 0.0162(10) 0.0211(9) 0.0001(7) 0.0059(8) -0.0018(8)
C9 0.0150(10) 0.0252(12) 0.0349(11) -0.0015(9) 0.0034(8) 0.0011(8)
C5 0.0199(10) 0.0162(10) 0.0170(9) 0.0023(7) 0.0031(7) -0.0018(8)
C12 0.0232(10) 0.0178(10) 0.0172(9) 0.0004(7) 0.0018(8) -0.0012(8)
C14 0.0205(10) 0.0239(11) 0.0177(9) -0.0039(8) 0.0028(8) 0.0022(8)
C10 0.0184(10) 0.0192(11) 0.0211(10) -0.0026(8) 0.0002(8) -0.0006(8)
C8 0.0175(10) 0.0357(13) 0.0322(11) -0.0071(9) 0.0123(9) -0.0016(9)
C11 0.0182(10) 0.0156(10) 0.0220(9) 0.0000(7) 0.0027(8) -0.0017(8)
C7 0.0251(11) 0.0275(12) 0.0206(10) -0.0005(8) 0.0072(8) -0.0039(9)
C15 0.0209(10) 0.0189(10) 0.0157(9) -0.0008(7) 0.0049(8) 0.0008(8)
C16 0.0182(10) 0.0171(10) 0.0186(9) -0.0013(7) 0.0033(8) 0.0018(8)
C17 0.0273(11) 0.0284(12) 0.0223(10) -0.0010(8) 0.0077(8) -0.0049(9)
C21 0.0272(11) 0.0214(11) 0.0222(10) -0.0009(8) 0.0102(8) -0.0023(8)
C19 0.0273(11) 0.0244(12) 0.0274(11) -0.0081(9) -0.0006(9) 0.0014(9)
C18 0.0322(12) 0.0365(13) 0.0195(10) -0.0043(9) 0.0067(9) -0.0036(10)
C20 0.0282(12) 0.0229(12) 0.0357(12) -0.0030(9) 0.0078(9) -0.0083(9)
C23 0.0223(10) 0.0177(11) 0.0165(9) -0.0020(7) -0.0005(8) -0.0005(8)
C22 0.0163(10) 0.0193(10) 0.0210(9) 0.0019(8) 0.0037(8) 0.0004(8)
C28 0.0234(11) 0.0245(12) 0.0277(10) 0.0012(9) -0.0004(9) -0.0008(9)
C25 0.0312(12) 0.0212(11) 0.0218(10) -0.0013(8) 0.0038(9) -0.0063(9)
C26 0.0410(13) 0.0187(11) 0.0229(10) 0.0048(8) -0.0067(9) -0.0048(9)
C27 0.0287(12) 0.0215(12) 0.0340(11) 0.0014(9) -0.0086(9) 0.0033(9)
C24 0.0248(11) 0.0196(11) 0.0195(9) 0.0002(8) 0.0007(8) 0.0008(8)
C29 0.0212(10) 0.0217(11) 0.0212(9) -0.0014(8) 0.0083(8) 0.0031(8)
C30 0.0195(10) 0.0201(11) 0.0267(10) -0.0040(8) 0.0082(8) 0.0052(8)
C31 0.0246(11) 0.0285(12) 0.0316(11) -0.0066(9) 0.0070(9) 0.0030(9)
C35 0.0238(11) 0.0221(11) 0.0313(11) -0.0027(9) 0.0091(9) 0.0043(9)
C33 0.0261(12) 0.0213(12) 0.0609(16) -0.0053(11) 0.0188(11) -0.0012(9)
C32 0.0216(11) 0.0267(13) 0.0483(14) -0.0139(10) 0.0073(10) -0.0005(9)
C34 0.0285(12) 0.0260(12) 0.0413(13) 0.0045(10) 0.0133(10) 0.0072(9)
C36 0.0267(11) 0.0255(12) 0.0175(9) 0.0029(8) 0.0057(8) 0.0026(9)
F2 0.0244(7) 0.0379(8) 0.0286(6) 0.0051(5) 0.0129(5) 0.0009(5)
F1 0.0478(8) 0.0233(7) 0.0308(6) 0.0091(5) 0.0168(6) 0.0024(6)
F3 0.0372(7) 0.0407(8) 0.0156(5) 0.0008(5) 0.0063(5) 0.0004(6)
N1 0.0178(8) 0.0175(9) 0.0146(7) 0.0018(6) 0.0009(6) 0.0010(6)
O1 0.0222(7) 0.0210(7) 0.0153(6) -0.0002(5) 0.0070(5) -0.0020(6)

loop_
_atom_type_symbol
_atom_type_description
_atom_type_scat_dispersion_real
_atom_type_scat_dispersion_imag
_atom_type_scat_source
C C 0.0033 0.0016 'International Tables Vol C Tables 4.2.6.8 and 6.1.1.4'
H H 0.0000 0.0000 'International Tables Vol C Tables 4.2.6.8 and 6.1.1.4'
N N 0.0061 0.0033 'International Tables Vol C Tables 4.2.6.8 and 6.1.1.4'
O O 0.0106 0.0060 'International Tables Vol C Tables 4.2.6.8 and 6.1.1.4'
F F 0.0171 0.0103 'International Tables Vol C Tables 4.2.6.8 and 6.1.1.4'

loop_
_geom_angle_atom_site_label_1
_geom_angle_atom_site_label_2
_geom_angle_atom_site_label_3
_geom_angle
N1 C3 C4 111.58(14)
N1 C3 C15 117.75(14)
C4 C3 C15 102.81(14)
N1 C3 H3 108.1
C4 C3 H3 108.1
C15 C3 H3 108.1
N1 C2 O1 110.83(14)
N1 C2 C16 114.57(15)
O1 C2 C16 108.75(14)
N1 C2 H2 107.5
O1 C2 H2 107.5
C16 C2 H2 107.5
C12 C13 C4 120.90(15)
C12 C13 C14 129.77(16)
C4 C13 C14 109.33(15)
O1 C1 C36 103.15(15)
O1 C1 C15 114.37(15)
C36 C1 C15 117.58(15)
O1 C1 H1 107.0
C36 C1 H1 107.0
C15 C1 H1 107.0
C5 C4 C13 120.94(16)
C5 C4 C3 128.50(16)
C13 C4 C3 110.56(14)
C5 C6 C7 122.09(17)
C5 C6 C11 119.42(15)
C7 C6 C11 118.48(17)
C10 C9 C8 119.64(18)
C10 C9 H9 120.2
C8 C9 H9 120.2
C4 C5 C6 119.69(16)
C4 C5 H5 120.2
C6 C5 H5 120.2
C13 C12 C11 119.84(17)
C13 C12 H12 120.1
C11 C12 H12 120.1
C13 C14 C15 104.62(14)
C13 C14 H14A 110.8
C15 C14 H14A 110.8
C13 C14 H14B 110.8
C15 C14 H14B 110.8
H14A C14 H14B 108.9
C9 C10 C11 121.17(17)
C9 C10 H10 119.4
C11 C10 H10 119.4
C7 C8 C9 120.57(17)
C7 C8 H8 119.7
C9 C8 H8 119.7
C10 C11 C6 118.85(15)
C10 C11 C12 122.02(16)
C6 C11 C12 119.13(16)
C8 C7 C6 121.22(18)
C8 C7 H7 119.4
C6 C7 H7 119.4
C14 C15 C29 112.50(15)
C14 C15 C1 108.44(15)
C29 C15 C1 112.14(14)
C14 C15 C3 102.52(14)
C29 C15 C3 114.51(15)
C1 C15 C3 106.06(14)
C21 C16 C17 118.57(18)
C21 C16 C2 122.49(16)
C17 C16 C2 118.76(17)
C18 C17 C16 120.63(19)
C18 C17 H17 119.7
C16 C17 H17 119.7
C20 C21 C16 121.01(17)
C20 C21 H21 119.5
C16 C21 H21 119.5
C18 C19 C20 119.96(19)
C18 C19 H19 120.0
C20 C19 H19 120.0
C19 C18 C17 119.82(18)
C19 C18 H18 120.1
C17 C18 H18 120.1
C21 C20 C19 120.01(19)
C21 C20 H20 120.0
C19 C20 H20 120.0
C24 C23 C28 118.51(18)
C24 C23 C22 123.08(17)
C28 C23 C22 118.37(16)
N1 C22 C23 114.16(15)
N1 C22 H22A 108.7
C23 C22 H22A 108.7
N1 C22 H22B 108.7
C23 C22 H22B 108.7
H22A C22 H22B 107.6
C27 C28 C23 121.28(19)
C27 C28 H28 119.4
C23 C28 H28 119.4
C26 C25 C24 120.30(18)
C26 C25 H25 119.9
C24 C25 H25 119.9
C25 C26 C27 119.85(19)
C25 C26 H26 120.1
C27 C26 H26 120.1
C28 C27 C26 119.82(19)
C28 C27 H27 120.1
C26 C27 H27 120.1
C23 C24 C25 120.24(18)
C23 C24 H24 119.9
C25 C24 H24 119.9
C30 C29 C15 116.03(15)
C30 C29 H29A 108.3
C15 C29 H29A 108.3
C30 C29 H29B 108.3
C15 C29 H29B 108.3
H29A C29 H29B 107.4
C35 C30 C31 117.86(19)
C35 C30 C29 120.89(18)
C31 C30 C29 121.20(18)
C32 C31 C30 120.7(2)
C32 C31 H31 119.6
C30 C31 H31 119.6
C34 C35 C30 121.4(2)
C34 C35 H35 119.3
C30 C35 H35 119.3
C32 C33 C34 120.0(2)
C32 C33 H33 120.0
C34 C33 H33 120.0
C33 C32 C31 120.1(2)
C33 C32 H32 120.0
C31 C32 H32 120.0
C33 C34 C35 119.9(2)
C33 C34 H34 120.1
C35 C34 H34 120.1
F2 C36 F1 106.46(16)
F2 C36 F3 106.85(14)
F1 C36 F3 106.51(15)
F2 C36 C1 113.98(15)
F1 C36 C1 110.07(15)
F3 C36 C1 112.52(16)
C2 N1 C22 114.06(14)
C2 N1 C3 109.33(14)
C22 N1 C3 115.44(14)
C1 O1 C2 109.49(13)

loop_
_geom_bond_atom_site_label_1
_geom_bond_atom_site_label_2
_geom_bond_distance
C3 N1 1.473(2)
C3 C4 1.516(2)
C3 C15 1.591(2)
C3 H3 1.0000
C2 N1 1.434(2)
C2 O1 1.4484(19)
C2 C16 1.506(3)
C2 H2 1.0000
C13 C12 1.360(3)
C13 C4 1.414(2)
C13 C14 1.508(2)
C1 O1 1.415(2)
C1 C36 1.523(2)
C1 C15 1.553(3)
C1 H1 1.0000
C4 C5 1.365(2)
C6 C5 1.420(3)
C6 C7 1.421(2)
C6 C11 1.423(2)
C9 C10 1.378(3)
C9 C8 1.409(3)
C9 H9 0.9500
C5 H5 0.9500
C12 C11 1.425(2)
C12 H12 0.9500
C14 C15 1.545(3)
C14 H14A 0.9900
C14 H14B 0.9900
C10 C11 1.411(3)
C10 H10 0.9500
C8 C7 1.359(3)
C8 H8 0.9500
C7 H7 0.9500
C15 C29 1.552(2)
C16 C21 1.387(3)
C16 C17 1.396(2)
C17 C18 1.390(3)
C17 H17 0.9500
C21 C20 1.376(3)
C21 H21 0.9500
C19 C18 1.378(3)
C19 C20 1.391(3)
C19 H19 0.9500
C18 H18 0.9500
C20 H20 0.9500
C23 C24 1.389(3)
C23 C28 1.396(3)
C23 C22 1.512(3)
C22 N1 1.461(2)
C22 H22A 0.9900
C22 H22B 0.9900
C28 C27 1.371(3)
C28 H28 0.9500
C25 C26 1.377(3)
C25 C24 1.393(3)
C25 H25 0.9500
C26 C27 1.390(3)
C26 H26 0.9500
C27 H27 0.9500
C24 H24 0.9500
C29 C30 1.512(3)
C29 H29A 0.9900
C29 H29B 0.9900
C30 C35 1.383(3)
C30 C31 1.395(3)
C31 C32 1.391(3)
C31 H31 0.9500
C35 C34 1.383(3)
C35 H35 0.9500
C33 C32 1.370(3)
C33 C34 1.378(3)
C33 H33 0.9500
C32 H32 0.9500
C34 H34 0.9500
C36 F2 1.340(2)
C36 F1 1.340(2)
C36 F3 1.342(2)
